data_7134533
loop_
_publ_author_name
'Wei, Ying'
'Zhou, Jie'
'Zhou, Lin'
'Wei, Zhenhong'

_publ_section_title
;
 Three antimony-based organic--inorganic hybrid perovskites
 (1,4-3.2.2-H2dabcn)SbX5 (X = Cl, Br, I) show progressively decreasing
 phase transition temperatures and bandgaps
;
_journal_issue 47
_journal_name_full 'Chemical Communications'
_journal_page_first 8600
_journal_page_last 8603
_journal_paper_doi 10.1039/D5CC01861G
_journal_volume 61
_journal_year 2025
_chemical_formula_moiety 'I5 Sb, C7 H16 N2'
_chemical_formula_sum 'C7 H16 I5 N2 Sb'
_chemical_formula_weight 884.47
_space_group_crystal_system orthorhombic
_space_group_IT_number 33
_space_group_name_Hall 'P 2c -2n'
_space_group_name_H-M_alt 'P n a 21'
_atom_sites_solution_hydrogens geom
_atom_sites_solution_primary dual
_audit_creation_date 2024-11-07
_audit_creation_method
;
Olex2 1.2
(compiled 2018.05.29 svn.r3508 for OlexSys, GUI svn.r5506)
;
_audit_update_record
;
2025-03-27 deposited with the CCDC.	2025-05-09 downloaded from the CCDC.
;
_cell_angle_alpha 90
_cell_angle_beta 90
_cell_angle_gamma 90
_cell_formula_units_Z 4
_cell_length_a 14.8591(5)
_cell_length_b 13.0389(4)
_cell_length_c 9.1663(2)
_cell_measurement_reflns_used 9004
_cell_measurement_temperature 298(2)
_cell_measurement_theta_max 28.288
_cell_measurement_theta_min 2.741
_cell_volume 1775.94(9)
_computing_cell_refinement 'SAINT V8.40B (?, 2016)'
_computing_data_reduction 'SAINT V8.40B (?, 2016)'
_computing_molecular_graphics 'Olex2 (Dolomanov et al., 2009)'
_computing_publication_material 'Olex2 (Dolomanov et al., 2009)'
_computing_structure_refinement 'ShelXL (Sheldrick, 2015)'
_computing_structure_solution 'ShelXT (Sheldrick, 2015)'
_diffrn_ambient_temperature 298.0
_diffrn_measured_fraction_theta_full 0.996
_diffrn_measured_fraction_theta_max 0.997
_diffrn_measurement_device_type 'CCD area detector'
_diffrn_measurement_method 'phi and omega scans'
_diffrn_radiation_monochromator graphite
_diffrn_radiation_type MoK\a
_diffrn_radiation_wavelength 0.71073
_diffrn_reflns_av_R_equivalents 0.0626
_diffrn_reflns_av_unetI/netI 0.0359
_diffrn_reflns_Laue_measured_fraction_full 0.996
_diffrn_reflns_Laue_measured_fraction_max 0.997
_diffrn_reflns_limit_h_max 19
_diffrn_reflns_limit_h_min -19
_diffrn_reflns_limit_k_max 17
_diffrn_reflns_limit_k_min -17
_diffrn_reflns_limit_l_max 12
_diffrn_reflns_limit_l_min -11
_diffrn_reflns_number 40103
_diffrn_reflns_point_group_measured_fraction_full 0.981
_diffrn_reflns_point_group_measured_fraction_max 0.974
_diffrn_reflns_theta_full 25.242
_diffrn_reflns_theta_max 28.300
_diffrn_reflns_theta_min 2.078
_exptl_absorpt_coefficient_mu 10.226
_exptl_absorpt_correction_T_max 0.7457
_exptl_absorpt_correction_T_min 0.1790
_exptl_absorpt_correction_type none
_exptl_absorpt_process_details
'SADABS-2016/2 (Bruker,2016/2) was used for absorption correction. wR2(int) was 0.1536 before and 0.0790 after correction. The Ratio of minimum to maximum transmission is 0.2400. The \l/2 correction factor is Not present.'
_exptl_crystal_density_diffrn 3.308
_exptl_crystal_description block
_exptl_crystal_F_000 1552
_exptl_crystal_size_max 0.04
_exptl_crystal_size_mid 0.03
_exptl_crystal_size_min 0.02
_refine_diff_density_max 1.869
_refine_diff_density_min -1.570
_refine_diff_density_rms 0.202
_refine_ls_abs_structure_details
;
 Refined as an inversion twin.
;
_refine_ls_abs_structure_Flack 0.44(12)
_refine_ls_extinction_coef 0.00064(15)
_refine_ls_extinction_expression Fc^*^=kFc[1+0.001xFc^2^\l^3^/sin(2\q)]^-1/4^
_refine_ls_extinction_method 'SHELXL-2018/3 (Sheldrick 2018)'
_refine_ls_goodness_of_fit_ref 1.060
_refine_ls_hydrogen_treatment constr
_refine_ls_matrix_type full
_refine_ls_number_parameters 138
_refine_ls_number_reflns 4291
_refine_ls_number_restraints 11
_refine_ls_restrained_S_all 1.058
_refine_ls_R_factor_all 0.0393
_refine_ls_R_factor_gt 0.0377
_refine_ls_shift/su_max 0.000
_refine_ls_shift/su_mean 0.000
_refine_ls_structure_factor_coef Fsqd
_refine_ls_weighting_details 'w=1/[\s^2^(Fo^2^)+(0.0518P)^2^+8.7370P] where P=(Fo^2^+2Fc^2^)/3'
_refine_ls_weighting_scheme calc
_refine_ls_wR_factor_gt 0.0978
_refine_ls_wR_factor_ref 0.0989
_reflns_Friedel_coverage 0.841
_reflns_Friedel_fraction_full 0.964
_reflns_Friedel_fraction_max 0.948
_reflns_number_gt 4140
_reflns_number_total 4291
_reflns_threshold_expression 'I > 2\s(I)'
_cod_data_source_file d5cc01861g2.cif
_cod_data_source_block t
_cod_depositor_comments 'Adding full bibliography for 7134531--7134536.cif.'
_cod_database_code 7134533
_shelx_shelxl_version_number 2018/3
_shelx_space_group_comment
;
The symmetry employed for this shelxl refinement is uniquely defined
by the following loop, which should always be used as a source of
symmetry information in preference to the above space-group names.
They are only intended as comments.
;
_olex2_refinement_description
;
1. Twinned data refinement
 Scales: 0.56(12)
 0.44(12)
2. Fixed Uiso
 At 1.2 times of:
  All C(H) groups, All C(H,H) groups, All N(H) groups, All N(H,H) groups
3. Restrained distances
 C5-C4 \\sim C7-C6 \\sim C6-C3 \\sim C3-C2 \\sim C2-C1
 with sigma of 0.001
4.a Ternary CH refined with riding coordinates:
 N1(H1), C3(H3)
4.b Secondary CH2 refined with riding coordinates:
 C1(H1a,H1b), C2(H2a,H2b), N2(H2c,H2d), C4(H4a,H4b), C5(H5a,H5b), C6(H6a,H6b),
 C7(H7a,H7b)
;
_olex2_submission_special_instructions 'No special instructions were received'

loop_
_space_group_symop_operation_xyz
'x, y, z'
'-x, -y, z+1/2'
'x+1/2, -y+1/2, z'
'-x+1/2, y+1/2, z+1/2'

loop_
_atom_site_label
_atom_site_type_symbol
_atom_site_fract_x
_atom_site_fract_y
_atom_site_fract_z
_atom_site_U_iso_or_equiv
_atom_site_adp_type
_atom_site_occupancy
_atom_site_site_symmetry_order
_atom_site_calc_flag
_atom_site_refinement_flags_posn
_atom_site_refinement_flags_adp
_atom_site_refinement_flags_occupancy
_atom_site_disorder_assembly
_atom_site_disorder_group
Sb1 Sb 0.43219(4) 0.13948(5) 0.5887(4) 0.03009(16) Uani 1 1 d . . . . .
I1 I 0.37264(7) 0.29199(7) 0.3629(4) 0.0510(3) Uani 1 1 d . . . . .
I2 I 0.60607(6) 0.23765(9) 0.5990(4) 0.0583(3) Uani 1 1 d . . . . .
I3 I 0.36206(6) 0.26981(7) 0.8172(4) 0.0497(2) Uani 1 1 d . . . . .
I4 I 0.49579(9) -0.01124(8) 0.8160(4) 0.0644(3) Uani 1 1 d . . . . .
I5 I 0.25259(5) 0.00915(6) 0.5707(4) 0.03932(19) Uani 1 1 d . . . . .
N1 N 0.3226(9) 0.6360(9) 0.7327(13) 0.048(3) Uani 1 1 d . . . . .
H1 H 0.305836 0.647858 0.834749 0.057 Uiso 1 1 calc R . . . .
C1 C 0.3535(18) 0.7368(13) 0.6738(16) 0.092(8) Uani 1 1 d D . . . .
H1A H 0.399463 0.764779 0.737635 0.110 Uiso 1 1 calc R . . . .
H1B H 0.303291 0.784359 0.672797 0.110 Uiso 1 1 calc R . . . .
C2 C 0.3911(18) 0.7271(11) 0.5214(17) 0.091(8) Uani 1 1 d D . . . .
H2A H 0.446787 0.765699 0.516237 0.110 Uiso 1 1 calc R . . . .
H2B H 0.349001 0.758348 0.453846 0.110 Uiso 1 1 calc R . . . .
N2 N 0.3231(10) 0.5784(16) 0.4217(17) 0.079(5) Uani 1 1 d . . . . .
H2C H 0.294088 0.629679 0.378123 0.095 Uiso 1 1 calc R . . . .
H2D H 0.334650 0.531806 0.353330 0.095 Uiso 1 1 calc R . . . .
C3 C 0.4095(10) 0.6187(9) 0.4715(16) 0.063(4) Uani 1 1 d D . . . .
H3 H 0.451749 0.620117 0.389465 0.076 Uiso 1 1 calc R . . . .
C4 C 0.2616(11) 0.5326(15) 0.5234(17) 0.067(5) Uani 1 1 d D . . . .
H4A H 0.285166 0.465977 0.550918 0.081 Uiso 1 1 calc R . . . .
H4B H 0.204866 0.521235 0.473762 0.081 Uiso 1 1 calc R . . . .
C5 C 0.2431(13) 0.5926(17) 0.6611(17) 0.079(6) Uani 1 1 d D . . . .
H5A H 0.202089 0.648111 0.637749 0.094 Uiso 1 1 calc R . . . .
H5B H 0.212676 0.547821 0.729841 0.094 Uiso 1 1 calc R . . . .
C6 C 0.4473(8) 0.5519(10) 0.5913(10) 0.052(3) Uani 1 1 d D . . . .
H6A H 0.510242 0.568977 0.605488 0.063 Uiso 1 1 calc R . . . .
H6B H 0.444151 0.480764 0.560846 0.063 Uiso 1 1 calc R . . . .
C7 C 0.3985(13) 0.5635(12) 0.7349(15) 0.064(4) Uani 1 1 d D . . . .
H7A H 0.376154 0.496803 0.764483 0.077 Uiso 1 1 calc R . . . .
H7B H 0.441262 0.586012 0.808083 0.077 Uiso 1 1 calc R . . . .

loop_
_atom_site_aniso_label
_atom_site_aniso_U_11
_atom_site_aniso_U_22
_atom_site_aniso_U_33
_atom_site_aniso_U_23
_atom_site_aniso_U_13
_atom_site_aniso_U_12
Sb1 0.0274(3) 0.0294(3) 0.0335(3) 0.0002(3) 0.0006(3) -0.0003(2)
I1 0.0644(6) 0.0391(4) 0.0493(5) 0.0055(4) -0.0041(4) 0.0130(4)
I2 0.0434(4) 0.0840(7) 0.0474(5) -0.0044(5) 0.0017(4) -0.0307(4)
I3 0.0522(5) 0.0453(4) 0.0516(5) -0.0177(4) 0.0017(4) 0.0038(3)
I4 0.0566(5) 0.0612(6) 0.0754(7) 0.0314(5) -0.0146(5) 0.0082(4)
I5 0.0376(3) 0.0407(4) 0.0397(4) 0.0019(3) -0.0036(3) -0.0010(3)
N1 0.058(7) 0.048(6) 0.037(6) 0.003(5) 0.013(5) 0.010(5)
C1 0.18(3) 0.035(8) 0.059(11) -0.006(7) -0.019(14) 0.011(11)
C2 0.14(2) 0.052(10) 0.078(15) 0.019(9) 0.046(14) -0.014(11)
N2 0.054(8) 0.141(16) 0.042(7) -0.003(9) 0.006(6) 0.000(9)
C3 0.043(7) 0.092(12) 0.055(10) 0.020(9) 0.010(7) -0.008(8)
C4 0.045(8) 0.091(13) 0.067(11) -0.035(9) -0.008(7) -0.007(8)
C5 0.054(10) 0.117(18) 0.065(11) 0.008(11) 0.008(8) -0.020(10)
C6 0.039(5) 0.054(7) 0.063(8) -0.005(8) 0.011(8) 0.011(5)
C7 0.079(11) 0.045(8) 0.068(10) 0.007(7) 0.025(9) 0.024(7)

loop_
_atom_type_symbol
_atom_type_description
_atom_type_scat_dispersion_real
_atom_type_scat_dispersion_imag
_atom_type_scat_source
C C 0.0033 0.0016 'International Tables Vol C Tables 4.2.6.8 and 6.1.1.4'
H H 0.0000 0.0000 'International Tables Vol C Tables 4.2.6.8 and 6.1.1.4'
I I -0.4742 1.8119 'International Tables Vol C Tables 4.2.6.8 and 6.1.1.4'
N N 0.0061 0.0033 'International Tables Vol C Tables 4.2.6.8 and 6.1.1.4'
Sb Sb -0.5866 1.5461 'International Tables Vol C Tables 4.2.6.8 and 6.1.1.4'

loop_
_geom_angle_atom_site_label_1
_geom_angle_atom_site_label_2
_geom_angle_atom_site_label_3
_geom_angle
_geom_angle_site_symmetry_1
_geom_angle_site_symmetry_3
_geom_angle_publ_flag
I1 Sb1 I4 84.60(4) . 2_654 ?
I1 Sb1 I4 178.77(4) . . ?
I1 Sb1 I5 94.07(3) . . ?
I2 Sb1 I1 89.57(4) . . ?
I2 Sb1 I3 92.20(4) . . ?
I2 Sb1 I4 89.19(4) . . ?
I2 Sb1 I4 87.57(4) . 2_654 ?
I2 Sb1 I5 173.77(4) . . ?
I3 Sb1 I1 90.22(3) . . ?
I3 Sb1 I4 89.75(4) . . ?
I3 Sb1 I4 174.82(4) . 2_654 ?
I3 Sb1 I5 92.84(3) . . ?
I4 Sb1 I4 95.426(17) . 2_654 ?
I4 Sb1 I5 87.16(3) . . ?
I5 Sb1 I4 87.74(3) . 2_654 ?
Sb1 I4 Sb1 170.86(5) . 2_655 ?
C5 N1 C1 115.2(15) . . ?
C5 N1 C7 112.1(14) . . ?
C7 N1 C1 109.5(14) . . ?
N1 C1 C2 111.9(13) . . ?
C1 C2 C3 115.2(13) . . ?
C4 N2 C3 120.4(13) . . ?
N2 C3 C2 105.8(16) . . ?
N2 C3 C6 110.3(12) . . ?
C6 C3 C2 112.7(14) . . ?
N2 C4 C5 116.4(15) . . ?
N1 C5 C4 115.3(14) . . ?
C3 C6 C7 113.4(11) . . ?
N1 C7 C6 114.9(12) . . ?

loop_
_geom_bond_atom_site_label_1
_geom_bond_atom_site_label_2
_geom_bond_distance
_geom_bond_site_symmetry_2
_geom_bond_publ_flag
Sb1 I1 3.0035(11) . ?
Sb1 I2 2.8850(10) . ?
Sb1 I3 2.8914(12) . ?
Sb1 I4 3.0158(13) . ?
Sb1 I4 3.1923(14) 2_654 ?
Sb1 I5 3.1681(10) . ?
N1 C1 1.49(2) . ?
N1 C5 1.47(2) . ?
N1 C7 1.471(19) . ?
C1 C2 1.510(9) . ?
C2 C3 1.510(9) . ?
N2 C3 1.46(2) . ?
N2 C4 1.43(2) . ?
C3 C6 1.510(9) . ?
C4 C5 1.510(9) . ?
C6 C7 1.510(9) . ?

loop_
_twin_individual_id
_twin_individual_mass_fraction_refined
1 0.56(12)
2 0.44(12)
